data_1563846
loop_
_publ_author_name
'Huang, Chao'
'Yang, Jin'
'Chen, Jin-Lian'
'Chen, Dong-Mei'
'Zhu, Bi-Xue'

_publ_section_title
;
 Synthesis and crystal structures of metallomacrocyclic and helical Hg(II)
 complexes with two bis(pyridylurea) ligands
;
_journal_name_full 'Inorganica Chimica Acta'
_journal_page_first 252
_journal_page_last 257
_journal_paper_doi 10.1016/j.ica.2018.08.020
_journal_volume 483
_journal_year 2018
_chemical_formula_moiety 'C30 H24 N6 O4'
_chemical_formula_sum 'C30 H24 N6 O4'
_chemical_formula_weight 532.55
_space_group_IT_number 33
_space_group_name_Hall 'P 2c -2n'
_space_group_name_H-M_alt 'P n a 21'
_symmetry_cell_setting orthorhombic
_symmetry_space_group_name_H-M 'P n a 21'
_atom_sites_solution_hydrogens geom
_atom_sites_solution_primary direct
_atom_sites_solution_secondary difmap
_audit_creation_method SHELXL-97
_cell_angle_alpha 90.00
_cell_angle_beta 90.00
_cell_angle_gamma 90.00
_cell_formula_units_Z 4
_cell_length_a 14.3314(14)
_cell_length_b 14.7603(14)
_cell_length_c 12.1194(12)
_cell_measurement_reflns_used 23004
_cell_measurement_temperature 296(2)
_cell_measurement_theta_max 25.00
_cell_measurement_theta_min 1.98
_cell_volume 2563.7(4)
_computing_cell_refinement 'SMART (Bruker, 2002)'
_computing_data_collection 'SMART (Bruker, 2002)'
_computing_data_reduction 'SMART (Bruker, 2002)'
_computing_structure_refinement 'SMART (Bruker, 2002)'
_computing_structure_solution 'SMART (Bruker, 2002)'
_diffrn_ambient_temperature 296(2)
_diffrn_measured_fraction_theta_full 0.999
_diffrn_measured_fraction_theta_max 0.999
_diffrn_measurement_device_type 'Bruker APEX II CCD Area Detector'
_diffrn_measurement_method '\f and \w scan'
_diffrn_radiation_monochromator graphite
_diffrn_radiation_source 'fine-focus sealed tube'
_diffrn_radiation_type MoK\a
_diffrn_radiation_wavelength 0.71073
_diffrn_reflns_av_R_equivalents 0.0404
_diffrn_reflns_av_sigmaI/netI 0.0310
_diffrn_reflns_limit_h_max 17
_diffrn_reflns_limit_h_min -17
_diffrn_reflns_limit_k_max 17
_diffrn_reflns_limit_k_min -17
_diffrn_reflns_limit_l_max 14
_diffrn_reflns_limit_l_min -14
_diffrn_reflns_number 23004
_diffrn_reflns_theta_full 25.00
_diffrn_reflns_theta_max 25.00
_diffrn_reflns_theta_min 1.98
_diffrn_standards_interval_count 0
_diffrn_standards_interval_time 0
_diffrn_standards_number 0
_exptl_absorpt_coefficient_mu 0.095
_exptl_absorpt_correction_T_max 0.9804
_exptl_absorpt_correction_T_min 0.9776
_exptl_absorpt_correction_type multi-scan
_exptl_absorpt_process_details 'SADABS (Sheldrick,1997)'
_exptl_crystal_colour COLOURLESS
_exptl_crystal_density_diffrn 1.380
_exptl_crystal_density_method 'not measured'
_exptl_crystal_description prism
_exptl_crystal_F_000 1112
_exptl_crystal_size_max 0.20
_exptl_crystal_size_mid 0.20
_exptl_crystal_size_min 0.20
_refine_diff_density_max 0.149
_refine_diff_density_min -0.203
_refine_diff_density_rms 0.044
_refine_ls_abs_structure_details 'Flack H D (1983), Acta Cryst. A39, 876-881'
_refine_ls_abs_structure_Flack 0.4(12)
_refine_ls_extinction_method none
_refine_ls_goodness_of_fit_ref 1.004
_refine_ls_hydrogen_treatment mixed
_refine_ls_matrix_type full
_refine_ls_number_parameters 361
_refine_ls_number_reflns 4516
_refine_ls_number_restraints 1
_refine_ls_restrained_S_all 1.004
_refine_ls_R_factor_all 0.0612
_refine_ls_R_factor_gt 0.0439
_refine_ls_shift/su_max 0.000
_refine_ls_shift/su_mean 0.000
_refine_ls_structure_factor_coef Fsqd
_refine_ls_weighting_details 'calc w=1/[\s^2^(Fo^2^)+(0.0710P)^2^+0.0182P] where P=(Fo^2^+2Fc^2^)/3'
_refine_ls_weighting_scheme calc
_refine_ls_wR_factor_gt 0.1014
_refine_ls_wR_factor_ref 0.1088
_reflns_number_gt 3603
_reflns_number_total 4516
_reflns_threshold_expression >2sigma(I)
_cod_data_source_file ICA-2018-483-252.cif
_cod_data_source_block 4
_cod_database_code 1563846

loop_
_symmetry_equiv_pos_as_xyz
'x, y, z'
'-x, -y, z+1/2'
'x+1/2, -y+1/2, z'
'-x+1/2, y+1/2, z+1/2'

loop_
_atom_site_label
_atom_site_type_symbol
_atom_site_fract_x
_atom_site_fract_y
_atom_site_fract_z
_atom_site_U_iso_or_equiv
_atom_site_adp_type
_atom_site_occupancy
_atom_site_symmetry_multiplicity
_atom_site_calc_flag
_atom_site_refinement_flags
_atom_site_disorder_assembly
_atom_site_disorder_group
C1 C 0.5666(2) 0.3322(2) 0.0476(2) 0.0722(8) Uani 1 1 d . . .
H1 H 0.5708 0.3563 -0.0231 0.087 Uiso 1 1 calc R . .
C2 C 0.5814(2) 0.38982(18) 0.1340(2) 0.0647(7) Uani 1 1 d . . .
H2 H 0.5935 0.4509 0.1213 0.078 Uiso 1 1 calc R . .
C3 C 0.57832(15) 0.35634(16) 0.24058(18) 0.0459(5) Uani 1 1 d . . .
C4 C 0.55419(17) 0.26594(16) 0.2510(2) 0.0537(6) Uani 1 1 d . . .
H4 H 0.5482 0.2402 0.3206 0.064 Uiso 1 1 calc R . .
C5 C 0.53910(18) 0.21461(18) 0.1589(2) 0.0604(6) Uani 1 1 d . . .
H5 H 0.5224 0.1543 0.1689 0.073 Uiso 1 1 calc R . .
C6 C 0.62529(16) 0.49587(16) 0.3403(2) 0.0502(6) Uani 1 1 d . . .
C7 C 0.66815(16) 0.60851(16) 0.4831(2) 0.0488(6) Uani 1 1 d . . .
C8 C 0.67895(19) 0.68437(18) 0.4165(2) 0.0634(7) Uani 1 1 d . . .
H8 H 0.6740 0.6790 0.3403 0.076 Uiso 1 1 calc R . .
C9 C 0.6970(2) 0.76754(18) 0.4632(3) 0.0687(8) Uani 1 1 d . . .
H9 H 0.7037 0.8179 0.4178 0.082 Uiso 1 1 calc R . .
C10 C 0.70515(19) 0.77750(17) 0.5744(3) 0.0680(8) Uani 1 1 d . . .
H10 H 0.7158 0.8344 0.6047 0.082 Uiso 1 1 calc R . .
C11 C 0.69752(18) 0.70256(17) 0.6419(2) 0.0588(6) Uani 1 1 d . . .
H11 H 0.7049 0.7083 0.7178 0.071 Uiso 1 1 calc R . .
C12 C 0.67897(16) 0.61958(15) 0.5961(2) 0.0504(6) Uani 1 1 d . . .
C13 C 0.71724(17) 0.53522(14) 0.75603(19) 0.0486(6) Uani 1 1 d . . .
C14 C 0.6720(2) 0.54041(18) 0.8582(2) 0.0697(8) Uani 1 1 d . . .
H14 H 0.6079 0.5496 0.8624 0.084 Uiso 1 1 calc R . .
C15 C 0.7259(3) 0.53143(18) 0.9533(2) 0.0796(10) Uani 1 1 d . . .
H15 H 0.6970 0.5348 1.0219 0.095 Uiso 1 1 calc R . .
C16 C 0.8187(3) 0.51797(18) 0.9484(3) 0.0762(9) Uani 1 1 d . . .
H16 H 0.8531 0.5123 1.0131 0.091 Uiso 1 1 calc R . .
C17 C 0.8616(2) 0.51275(17) 0.8501(2) 0.0642(7) Uani 1 1 d . . .
H17 H 0.9257 0.5035 0.8471 0.077 Uiso 1 1 calc R . .
C18 C 0.81160(17) 0.52095(14) 0.75443(18) 0.0465(5) Uani 1 1 d . . .
C19 C 0.86050(16) 0.44021(14) 0.5939(2) 0.0471(6) Uani 1 1 d . . .
C20 C 0.84862(18) 0.35623(17) 0.6398(2) 0.0584(6) Uani 1 1 d . . .
H20 H 0.8363 0.3504 0.7148 0.070 Uiso 1 1 calc R . .
C21 C 0.8552(2) 0.28048(17) 0.5737(2) 0.0659(7) Uani 1 1 d . . .
H21 H 0.8472 0.2230 0.6037 0.079 Uiso 1 1 calc R . .
C22 C 0.87336(19) 0.29024(17) 0.4644(2) 0.0671(8) Uani 1 1 d . . .
H22 H 0.8776 0.2389 0.4202 0.080 Uiso 1 1 calc R . .
C23 C 0.8857(2) 0.37435(17) 0.4174(2) 0.0656(8) Uani 1 1 d . . .
H23 H 0.8976 0.3795 0.3422 0.079 Uiso 1 1 calc R . .
C24 C 0.88029(16) 0.45121(15) 0.4825(2) 0.0487(6) Uani 1 1 d . . .
C25 C 0.89946(16) 0.56939(16) 0.3393(2) 0.0499(5) Uani 1 1 d . . .
C26 C 0.91610(16) 0.71374(15) 0.23962(18) 0.0452(5) Uani 1 1 d . . .
C27 C 0.87179(19) 0.68764(18) 0.1437(2) 0.0619(7) Uani 1 1 d . . .
H27 H 0.8437 0.6310 0.1385 0.074 Uiso 1 1 calc R . .
C28 C 0.8698(2) 0.7463(2) 0.0564(2) 0.0692(7) Uani 1 1 d . . .
H28 H 0.8392 0.7274 -0.0073 0.083 Uiso 1 1 calc R . .
C29 C 0.94999(19) 0.85195(17) 0.1484(2) 0.0578(6) Uani 1 1 d . . .
H29 H 0.9772 0.9091 0.1515 0.069 Uiso 1 1 calc R . .
C30 C 0.95597(17) 0.79848(16) 0.24036(19) 0.0516(6) Uani 1 1 d . . .
H30 H 0.9868 0.8193 0.3029 0.062 Uiso 1 1 calc R . .
N1 N 0.54656(15) 0.24472(16) 0.05611(18) 0.0629(6) Uani 1 1 d . . .
N2 N 0.59658(14) 0.40662(13) 0.33515(17) 0.0530(5) Uani 1 1 d . . .
H2A H 0.5892 0.3792 0.3971 0.064 Uiso 1 1 calc R . .
N3 N 0.64565(15) 0.52115(13) 0.44571(17) 0.0547(5) Uani 1 1 d . . .
H3 H 0.6446 0.4790 0.4947 0.066 Uiso 1 1 calc R . .
N4 N 0.89509(16) 0.54018(13) 0.44576(16) 0.0559(6) Uani 1 1 d . . .
H4A H 0.9022 0.5807 0.4960 0.067 Uiso 1 1 calc R . .
N5 N 0.92100(14) 0.65974(13) 0.33356(16) 0.0522(5) Uani 1 1 d . . .
H5A H 0.9392 0.6854 0.3935 0.063 Uiso 1 1 calc R . .
N6 N 0.90831(16) 0.82833(15) 0.05536(18) 0.0616(5) Uani 1 1 d . . .
O1 O 0.63031(16) 0.54540(13) 0.26103(16) 0.0771(6) Uani 1 1 d . . .
O2 O 0.66697(14) 0.54130(12) 0.65998(15) 0.0654(5) Uani 1 1 d . . .
O3 O 0.85725(14) 0.52037(11) 0.65372(15) 0.0651(5) Uani 1 1 d . . .
O4 O 0.88793(16) 0.52108(13) 0.26031(16) 0.0782(6) Uani 1 1 d . . .

loop_
_atom_site_aniso_label
_atom_site_aniso_U_11
_atom_site_aniso_U_22
_atom_site_aniso_U_33
_atom_site_aniso_U_23
_atom_site_aniso_U_13
_atom_site_aniso_U_12
C1 0.096(2) 0.085(2) 0.0359(14) -0.0004(14) 0.0028(14) -0.0032(16)
C2 0.094(2) 0.0527(15) 0.0475(15) 0.0024(12) 0.0030(14) -0.0055(14)
C3 0.0498(12) 0.0508(14) 0.0372(13) 0.0004(11) 0.0017(10) 0.0072(10)
C4 0.0667(15) 0.0518(15) 0.0427(14) -0.0024(12) 0.0039(12) 0.0018(11)
C5 0.0654(16) 0.0572(16) 0.0588(16) -0.0076(14) -0.0013(13) 0.0004(13)
C6 0.0557(14) 0.0456(14) 0.0494(14) 0.0030(12) -0.0074(12) 0.0040(10)
C7 0.0453(14) 0.0419(14) 0.0592(16) 0.0004(10) -0.0097(11) -0.0019(10)
C8 0.0675(17) 0.0599(18) 0.0628(18) 0.0093(13) -0.0102(14) -0.0051(13)
C9 0.087(2) 0.0446(15) 0.074(2) 0.0096(14) -0.0168(16) -0.0106(13)
C10 0.0780(19) 0.0414(14) 0.084(2) 0.0005(14) -0.0161(15) -0.0099(12)
C11 0.0634(15) 0.0531(15) 0.0600(16) -0.0012(13) -0.0160(13) -0.0059(12)
C12 0.0522(14) 0.0433(13) 0.0557(15) 0.0060(12) -0.0123(11) -0.0084(11)
C13 0.0678(17) 0.0377(12) 0.0402(12) -0.0014(10) -0.0012(12) -0.0114(10)
C14 0.0820(19) 0.0538(16) 0.073(2) -0.0099(14) 0.0277(17) -0.0160(13)
C15 0.148(3) 0.0583(17) 0.0325(15) -0.0085(13) 0.0237(18) -0.0311(19)
C16 0.128(3) 0.0538(16) 0.0469(18) 0.0043(13) -0.0150(18) -0.0135(18)
C17 0.0809(18) 0.0471(15) 0.0647(18) 0.0063(13) -0.0156(17) 0.0004(12)
C18 0.0686(16) 0.0330(12) 0.0378(12) -0.0013(10) 0.0041(13) -0.0034(10)
C19 0.0522(13) 0.0394(13) 0.0497(13) -0.0013(10) 0.0090(11) 0.0029(10)
C20 0.0729(17) 0.0497(15) 0.0524(15) 0.0058(12) 0.0077(13) 0.0035(12)
C21 0.0842(19) 0.0396(14) 0.074(2) 0.0051(13) 0.0081(15) 0.0040(12)
C22 0.090(2) 0.0420(15) 0.0690(19) -0.0107(14) 0.0146(15) 0.0032(13)
C23 0.089(2) 0.0505(17) 0.0572(17) -0.0076(13) 0.0158(14) 0.0072(13)
C24 0.0523(14) 0.0418(13) 0.0519(14) 0.0020(11) 0.0081(11) 0.0054(10)
C25 0.0603(14) 0.0468(14) 0.0425(13) -0.0032(12) 0.0065(12) 0.0013(10)
C26 0.0521(13) 0.0484(13) 0.0351(12) -0.0010(11) 0.0055(10) 0.0034(10)
C27 0.0812(19) 0.0560(16) 0.0486(15) 0.0006(13) -0.0095(13) -0.0135(12)
C28 0.0873(19) 0.0765(19) 0.0439(14) 0.0021(14) -0.0138(14) -0.0093(16)
C29 0.0716(17) 0.0501(14) 0.0517(14) 0.0036(12) 0.0031(14) -0.0046(12)
C30 0.0645(14) 0.0521(14) 0.0381(13) -0.0012(12) 0.0001(11) -0.0037(11)
N1 0.0669(13) 0.0696(15) 0.0521(14) -0.0136(12) 0.0018(11) 0.0023(11)
N2 0.0734(13) 0.0477(11) 0.0380(10) 0.0032(9) 0.0003(10) -0.0057(9)
N3 0.0716(13) 0.0450(11) 0.0475(12) 0.0066(10) -0.0130(10) -0.0060(10)
N4 0.0816(15) 0.0418(11) 0.0443(12) -0.0035(9) 0.0137(10) 0.0001(9)
N5 0.0719(13) 0.0469(12) 0.0377(10) -0.0026(9) -0.0014(10) -0.0047(9)
N6 0.0737(14) 0.0616(14) 0.0494(12) 0.0098(10) -0.0055(11) 0.0022(11)
O1 0.1263(17) 0.0523(11) 0.0526(11) 0.0092(10) -0.0195(11) -0.0055(11)
O2 0.0853(13) 0.0512(10) 0.0596(11) 0.0082(9) -0.0234(10) -0.0231(8)
O3 0.0963(14) 0.0451(10) 0.0540(10) -0.0033(9) 0.0271(10) -0.0084(9)
O4 0.1276(17) 0.0554(12) 0.0518(11) -0.0052(10) -0.0031(12) -0.0081(11)

loop_
_atom_type_symbol
_atom_type_description
_atom_type_scat_dispersion_real
_atom_type_scat_dispersion_imag
_atom_type_scat_source
C C 0.0033 0.0016 'International Tables Vol C Tables 4.2.6.8 and 6.1.1.4'
H H 0.0000 0.0000 'International Tables Vol C Tables 4.2.6.8 and 6.1.1.4'
N N 0.0061 0.0033 'International Tables Vol C Tables 4.2.6.8 and 6.1.1.4'
O O 0.0106 0.0060 'International Tables Vol C Tables 4.2.6.8 and 6.1.1.4'

loop_
_geom_angle_atom_site_label_1
_geom_angle_atom_site_label_2
_geom_angle_atom_site_label_3
_geom_angle
_geom_angle_site_symmetry_1
_geom_angle_site_symmetry_3
N1 C1 C2 125.5(3) . .
N1 C1 H1 117.3 . .
C2 C1 H1 117.3 . .
C1 C2 C3 119.2(2) . .
C1 C2 H2 120.4 . .
C3 C2 H2 120.4 . .
C2 C3 C4 115.9(2) . .
C2 C3 N2 125.0(2) . .
C4 C3 N2 119.1(2) . .
C5 C4 C3 120.0(2) . .
C5 C4 H4 120.0 . .
C3 C4 H4 120.0 . .
N1 C5 C4 124.6(2) . .
N1 C5 H5 117.7 . .
C4 C5 H5 117.7 . .
O1 C6 N3 124.5(2) . .
O1 C6 N2 123.9(2) . .
N3 C6 N2 111.6(2) . .
C12 C7 C8 117.8(2) . .
C12 C7 N3 116.9(2) . .
C8 C7 N3 125.4(2) . .
C9 C8 C7 120.1(3) . .
C9 C8 H8 119.9 . .
C7 C8 H8 119.9 . .
C8 C9 C10 121.3(3) . .
C8 C9 H9 119.4 . .
C10 C9 H9 119.4 . .
C11 C10 C9 119.6(2) . .
C11 C10 H10 120.2 . .
C9 C10 H10 120.2 . .
C10 C11 C12 119.5(2) . .
C10 C11 H11 120.3 . .
C12 C11 H11 120.3 . .
C11 C12 C7 121.7(2) . .
C11 C12 O2 122.5(2) . .
C7 C12 O2 115.74(19) . .
O2 C13 C14 120.2(2) . .
O2 C13 C18 121.1(2) . .
C14 C13 C18 118.6(2) . .
C13 C14 C15 118.0(3) . .
C13 C14 H14 121.0 . .
C15 C14 H14 121.0 . .
C16 C15 C14 121.6(3) . .
C16 C15 H15 119.2 . .
C14 C15 H15 119.2 . .
C15 C16 C17 120.0(3) . .
C15 C16 H16 120.0 . .
C17 C16 H16 120.0 . .
C16 C17 C18 120.4(3) . .
C16 C17 H17 119.8 . .
C18 C17 H17 119.8 . .
C17 C18 O3 119.9(2) . .
C17 C18 C13 121.3(2) . .
O3 C18 C13 118.7(2) . .
C20 C19 C24 121.8(2) . .
C20 C19 O3 123.7(2) . .
C24 C19 O3 114.5(2) . .
C19 C20 C21 119.3(2) . .
C19 C20 H20 120.4 . .
C21 C20 H20 120.4 . .
C20 C21 C22 119.6(2) . .
C20 C21 H21 120.2 . .
C22 C21 H21 120.2 . .
C21 C22 C23 121.6(2) . .
C21 C22 H22 119.2 . .
C23 C22 H22 119.2 . .
C22 C23 C24 119.7(2) . .
C22 C23 H23 120.1 . .
C24 C23 H23 120.1 . .
C19 C24 C23 118.0(2) . .
C19 C24 N4 116.7(2) . .
C23 C24 N4 125.3(2) . .
O4 C25 N5 124.5(2) . .
O4 C25 N4 124.0(2) . .
N5 C25 N4 111.5(2) . .
C27 C26 N5 123.6(2) . .
C27 C26 C30 116.8(2) . .
N5 C26 C30 119.6(2) . .
C28 C27 C26 119.0(2) . .
C28 C27 H27 120.5 . .
C26 C27 H27 120.5 . .
N6 C28 C27 125.1(3) . .
N6 C28 H28 117.5 . .
C27 C28 H28 117.5 . .
N6 C29 C30 124.8(2) . .
N6 C29 H29 117.6 . .
C30 C29 H29 117.6 . .
C29 C30 C26 119.5(2) . .
C29 C30 H30 120.2 . .
C26 C30 H30 120.2 . .
C1 N1 C5 114.6(2) . .
C6 N2 C3 127.1(2) . .
C6 N2 H2A 116.5 . .
C3 N2 H2A 116.5 . .
C6 N3 C7 127.1(2) . .
C6 N3 H3 116.5 . .
C7 N3 H3 116.5 . .
C25 N4 C24 127.2(2) . .
C25 N4 H4A 116.4 . .
C24 N4 H4A 116.4 . .
C25 N5 C26 126.0(2) . .
C25 N5 H5A 117.0 . .
C26 N5 H5A 117.0 . .
C29 N6 C28 114.8(2) . .
C13 O2 C12 117.27(17) . .
C18 O3 C19 118.79(17) . .

loop_
_geom_bond_atom_site_label_1
_geom_bond_atom_site_label_2
_geom_bond_distance
_geom_bond_site_symmetry_2
C1 N1 1.327(4) .
C1 C2 1.365(4) .
C1 H1 0.9300 .
C2 C3 1.384(3) .
C2 H2 0.9300 .
C3 C4 1.384(3) .
C3 N2 1.390(3) .
C4 C5 1.366(4) .
C4 H4 0.9300 .
C5 N1 1.327(4) .
C5 H5 0.9300 .
C6 O1 1.210(3) .
C6 N3 1.362(3) .
C6 N2 1.382(3) .
C7 C12 1.389(3) .
C7 C8 1.388(4) .
C7 N3 1.404(3) .
C8 C9 1.376(4) .
C8 H8 0.9300 .
C9 C10 1.361(4) .
C9 H9 0.9300 .
C10 C11 1.380(4) .
C10 H10 0.9300 .
C11 C12 1.371(3) .
C11 H11 0.9300 .
C12 O2 1.401(3) .
C13 O2 1.372(3) .
C13 C14 1.399(4) .
C13 C18 1.369(3) .
C14 C15 1.394(5) .
C14 H14 0.9300 .
C15 C16 1.347(5) .
C15 H15 0.9300 .
C16 C17 1.342(4) .
C16 H16 0.9300 .
C17 C18 1.369(3) .
C17 H17 0.9300 .
C18 O3 1.385(3) .
C19 C20 1.369(3) .
C19 C24 1.388(3) .
C19 O3 1.389(3) .
C20 C21 1.379(4) .
C20 H20 0.9300 .
C21 C22 1.357(4) .
C21 H21 0.9300 .
C22 C23 1.377(4) .
C22 H22 0.9300 .
C23 C24 1.384(3) .
C23 H23 0.9300 .
C24 N4 1.403(3) .
C25 O4 1.205(3) .
C25 N5 1.371(3) .
C25 N4 1.362(3) .
C26 C27 1.380(3) .
C26 N5 1.392(3) .
C26 C30 1.375(3) .
C27 C28 1.367(4) .
C27 H27 0.9300 .
C28 N6 1.331(3) .
C28 H28 0.9300 .
C29 N6 1.322(3) .
C29 C30 1.369(4) .
C29 H29 0.9300 .
C30 H30 0.9300 .
N2 H2A 0.8600 .
N3 H3 0.8600 .
N4 H4A 0.8600 .
N5 H5A 0.8600 .
